data_8102127
loop_
_publ_author_name
'Staples, Richard J.'
'Lee, Vallent'

_publ_section_title
;
Crystal structure of 5-bromopyrimidine, C~4~H~3~BrN~2~
;
_journal_issue 3
_journal_name_full 'Zeitschrift f\"ur Kristallographie - New Crystal Structures'
_journal_page_first 227
_journal_page_last 228
_journal_volume 222
_journal_year 2007
_chemical_compound_source Aldrich
_chemical_formula_moiety 'C4 H3 Br N2'
_chemical_formula_sum 'C4 H3 Br N2'
_chemical_formula_weight 158.99
_chemical_name_common 5-bromopyrimidine
_chemical_name_systematic 5-bromopyrimidine
_space_group_IT_number 14
_symmetry_cell_setting monoclinic
_symmetry_Int_Tables_number 14
_symmetry_space_group_name_Hall '-P 2yn'
_symmetry_space_group_name_H-M 'P 1 21/n 1'
_atom_sites_solution_hydrogens difmap
_atom_sites_solution_primary direct
_atom_sites_solution_secondary difmap
_audit_creation_method SHELXL-97
_cell_angle_alpha 90.00
_cell_angle_beta 114.953(3)
_cell_angle_gamma 90.00
_cell_formula_units_Z 4
_cell_length_a 6.1370(12)
_cell_length_b 12.550(2)
_cell_length_c 7.2224(14)
_cell_measurement_reflns_used 922
_cell_measurement_temperature 193(2)
_cell_measurement_theta_max 27.80
_cell_measurement_theta_min 3.25
_cell_volume 504.34(16)
_computing_cell_refinement 'SMART [5](BRUKER, V5.625, 2001)'
_computing_data_collection 'ASTRO (BRUKER, V5.007, 1997)'
_computing_data_reduction 'SAINT [6](BRUKER, V6.22, 2001)'
_computing_molecular_graphics 'SHELXTL [9](BRUKER, 2000, V6.1)'
_computing_publication_material 'XCIF [9](Sheldrick and BRUKER, 1997, V5.1)'
_computing_structure_refinement 'SHELXL-97 [8](Sheldrick, 1997)'
_computing_structure_solution 'SHELXS-97 [7] (Sheldrick, 1990)'
_diffrn_ambient_temperature 193(2)
_diffrn_detector_area_resol_mean 836.6
_diffrn_measured_fraction_theta_full 0.993
_diffrn_measured_fraction_theta_max 0.983
_diffrn_measurement_device_type 'Bruker SMART CCD'
_diffrn_measurement_method 'omega, 0.3 deg'
_diffrn_radiation_monochromator graphite
_diffrn_radiation_probe x-ray
_diffrn_radiation_type 'Mo K\a'
_diffrn_radiation_wavelength 0.71073
_diffrn_reflns_av_R_equivalents 0.0185
_diffrn_reflns_av_sigmaI/netI 0.0178
_diffrn_reflns_limit_h_max 8
_diffrn_reflns_limit_h_min -8
_diffrn_reflns_limit_k_max 14
_diffrn_reflns_limit_k_min -16
_diffrn_reflns_limit_l_max 9
_diffrn_reflns_limit_l_min -9
_diffrn_reflns_number 3710
_diffrn_reflns_theta_full 25.00
_diffrn_reflns_theta_max 27.88
_diffrn_reflns_theta_min 3.25
_diffrn_source 'normal-focus sealed tube'
_diffrn_standards_decay_% 0
_diffrn_standards_interval_count 0
_diffrn_standards_number 0
_exptl_absorpt_coefficient_mu 8.000
_exptl_absorpt_correction_T_max 0.8564
_exptl_absorpt_correction_T_min 0.4005
_exptl_absorpt_correction_type empirical
_exptl_absorpt_process_details SADABS
_exptl_crystal_colour colorless
_exptl_crystal_density_diffrn 2.094
_exptl_crystal_density_method 'not measured'
_exptl_crystal_description plate
_exptl_crystal_F_000 304
_exptl_crystal_recrystallization_method Sublimation
_exptl_crystal_size_max 0.14
_exptl_crystal_size_mid 0.12
_exptl_crystal_size_min 0.02
_refine_diff_density_max 0.391
_refine_diff_density_min -0.514
_refine_diff_density_rms 0.086
_refine_ls_extinction_method none
_refine_ls_goodness_of_fit_ref 1.086
_refine_ls_hydrogen_treatment refall
_refine_ls_matrix_type full
_refine_ls_number_parameters 76
_refine_ls_number_reflns 1181
_refine_ls_number_restraints 0
_refine_ls_restrained_S_all 1.086
_refine_ls_R_factor_all 0.0264
_refine_ls_R_factor_gt 0.0221
_refine_ls_shift/su_max 0.001
_refine_ls_shift/su_mean 0.000
_refine_ls_structure_factor_coef Fsqd
_refine_ls_weighting_details 'calc w=1/[\s^2^(Fo^2^)+(0.0312P)^2^+0.2156P] where P=(Fo^2^+2Fc^2^)/3'
_refine_ls_weighting_scheme calc
_refine_ls_wR_factor_gt 0.0542
_refine_ls_wR_factor_ref 0.0560
_reflns_number_gt 1061
_reflns_number_total 1181
_reflns_threshold_expression >2sigma(I)
_cod_data_source_file 1267-2010.cff
_cod_data_source_block HU24
_cod_depositor_comments
;
The following automatic conversions were performed:
'_diffrn_radiation_probe' value 'X-ray' changed to 'x-ray' according to
'/home/saulius/struct/CIF-dictionaries/cif_core.dic' dictionary named
'cif_core.dic' version 2.4.1 from
2010-06-29.

'_exptl_absorpt_correction_type' value 'Empirical' changed to
'empirical' according to
'/home/saulius/struct/CIF-dictionaries/cif_core.dic' dictionary named
'cif_core.dic' version 2.4.1 from 2010-06-29.

Automatic conversion script
Id: cif_fix_enum 1555 2011-01-17 13:19:09Z saulius 
;
_cod_original_cell_volume 504.34(17)
_cod_original_sg_symbol_H-M P12(1)/n1
_cod_database_code 8102127

loop_
_symmetry_equiv_pos_as_xyz
'x, y, z'
'-x+1/2, y+1/2, -z+1/2'
'-x, -y, -z'
'x-1/2, -y-1/2, z-1/2'

loop_
_atom_site_label
_atom_site_type_symbol
_atom_site_fract_x
_atom_site_fract_y
_atom_site_fract_z
_atom_site_U_iso_or_equiv
_atom_site_adp_type
_atom_site_occupancy
_atom_site_symmetry_multiplicity
_atom_site_Wyckoff_symbol
_atom_site_calc_flag
_atom_site_refinement_flags
_atom_site_disorder_assembly
_atom_site_disorder_group
Br1 Br 1.20353(4) 0.061188(17) 0.29615(3) 0.03404(10) Uani 1 4 e d . . .
N1 N 0.7454(3) 0.27496(16) 0.3800(3) 0.0342(4) Uani 1 4 e d . . .
N2 N 1.0618(3) 0.37534(15) 0.3541(3) 0.0317(4) Uani 1 4 e d . . .
C1 C 1.0604(4) 0.18702(16) 0.3340(3) 0.0244(4) Uani 1 4 e d . . .
C2 C 0.8487(4) 0.18504(18) 0.3584(3) 0.0297(4) Uani 1 4 e d . . .
H2 H 0.782(5) 0.119(2) 0.362(4) 0.034(6) Uiso 1 4 e d . . .
C3 C 0.8579(4) 0.36536(19) 0.3766(4) 0.0324(5) Uani 1 4 e d . . .
H3 H 0.781(6) 0.430(2) 0.388(5) 0.038(7) Uiso 1 4 e d . . .
C4 C 1.1626(4) 0.28472(17) 0.3328(3) 0.0282(4) Uani 1 4 e d . . .
H4 H 1.309(5) 0.287(2) 0.328(4) 0.029(6) Uiso 1 4 e d . . .

loop_
_atom_site_aniso_label
_atom_site_aniso_U_11
_atom_site_aniso_U_22
_atom_site_aniso_U_33
_atom_site_aniso_U_23
_atom_site_aniso_U_13
_atom_site_aniso_U_12
Br1 0.03643(16) 0.02517(14) 0.04314(16) -0.00161(9) 0.01935(11) 0.00422(8)
N1 0.0278(10) 0.0380(11) 0.0414(11) 0.0017(9) 0.0190(8) 0.0023(8)
N2 0.0314(10) 0.0254(9) 0.0403(10) -0.0003(8) 0.0171(8) -0.0007(7)
C1 0.0251(10) 0.0231(10) 0.0247(9) -0.0002(7) 0.0101(8) 0.0025(8)
C2 0.0292(11) 0.0289(11) 0.0339(11) -0.0001(9) 0.0162(9) -0.0046(8)
C3 0.0310(11) 0.0304(11) 0.0368(11) 0.0025(9) 0.0152(9) 0.0066(9)
C4 0.0242(11) 0.0285(11) 0.0342(11) -0.0011(9) 0.0146(9) -0.0014(8)

loop_
_atom_type_symbol
_atom_type_description
_atom_type_scat_dispersion_real
_atom_type_scat_dispersion_imag
_atom_type_scat_source
C C 0.0033 0.0016 'International Tables Vol C Tables 4.2.6.8 and 6.1.1.4'
H H 0.0000 0.0000 'International Tables Vol C Tables 4.2.6.8 and 6.1.1.4'
N N 0.0061 0.0033 'International Tables Vol C Tables 4.2.6.8 and 6.1.1.4'
Br Br -0.2901 2.4595 'International Tables Vol C Tables 4.2.6.8 and 6.1.1.4'

loop_
_geom_angle_atom_site_label_1
_geom_angle_atom_site_label_2
_geom_angle_atom_site_label_3
_geom_angle
_geom_angle_site_symmetry_1
_geom_angle_site_symmetry_3
_geom_angle_publ_flag
C3 N1 C2 116.23(18) . . ?
C4 N2 C3 116.00(19) . . ?
C4 C1 C2 118.11(19) . . ?
C4 C1 Br1 120.24(15) . . ?
C2 C1 Br1 121.63(16) . . ?
N1 C2 C1 121.2(2) . . ?
N1 C2 H2 121.1(16) . . ?
C1 C2 H2 117.7(16) . . ?
N1 C3 N2 127.0(2) . . ?
N1 C3 H3 116.2(17) . . ?
N2 C3 H3 116.8(17) . . ?
N2 C4 C1 121.53(19) . . ?
N2 C4 H4 119.6(16) . . ?
C1 C4 H4 118.7(16) . . ?

loop_
_geom_bond_atom_site_label_1
_geom_bond_atom_site_label_2
_geom_bond_distance
_geom_bond_site_symmetry_2
_geom_bond_publ_flag
Br1 C1 1.882(2) . ?
N1 C3 1.334(3) . ?
N1 C2 1.335(3) . ?
N2 C4 1.334(3) . ?
N2 C3 1.334(3) . ?
C1 C4 1.379(3) . ?
C1 C2 1.383(3) . ?
C2 H2 0.93(3) . ?
C3 H3 0.96(3) . ?
C4 H4 0.92(3) . ?

loop_
_geom_torsion_atom_site_label_1
_geom_torsion_atom_site_label_2
_geom_torsion_atom_site_label_3
_geom_torsion_atom_site_label_4
_geom_torsion
_geom_torsion_site_symmetry_1
_geom_torsion_site_symmetry_2
_geom_torsion_site_symmetry_3
_geom_torsion_site_symmetry_4
_geom_torsion_publ_flag
C3 N1 C2 C1 0.0(3) . . . . ?
C4 C1 C2 N1 0.1(3) . . . . ?
Br1 C1 C2 N1 -178.30(17) . . . . ?
C2 N1 C3 N2 0.0(4) . . . . ?
C4 N2 C3 N1 0.0(3) . . . . ?
C3 N2 C4 C1 0.1(3) . . . . ?
C2 C1 C4 N2 -0.1(3) . . . . ?
Br1 C1 C4 N2 178.29(16) . . . . ?

loop_
_cod_related_entry_id
_cod_related_entry_database
_cod_related_entry_code
1 ChemSpider 70714
